data_4336419
loop_
_publ_author_name
'Wei Yi'
'Haiyan Ma'

_publ_contact_author_address
;
        Laboratory of Organometallic Chemistry
        East China University of Science and Technology
        130 Meilong Road, P.O.Box 310#
        200237,Shanghai
        P. R. China
;
_publ_contact_author_email haiyanma@ecust.edu.cn
_publ_contact_author_fax '0086 21 64253519'
_publ_contact_author_name 'Haiyan Ma'
_publ_contact_author_phone '0086 21 64253519'
_publ_section_title
;
 Magnesium and Calcium Complexes Containing Biphenyl-Based Tridentate
 Iminophenolate Ligands for Ring-Opening Polymerization of rac-Lactide
;
_journal_name_full 'Inorganic Chemistry'
_journal_page_first 11821
_journal_page_last 11835
_journal_paper_doi 10.1021/ic4012668
_journal_volume 52
_journal_year 2013
_chemical_formula_sum 'C39.5 H56.5 Mg N3 O2 Si2'
_chemical_formula_weight 685.87
_chemical_name_systematic
; 
 ? 
;
_space_group_IT_number 2
_symmetry_cell_setting triclinic
_symmetry_space_group_name_Hall '-P 1'
_symmetry_space_group_name_H-M 'P -1'
_atom_sites_solution_hydrogens geom
_atom_sites_solution_primary direct
_atom_sites_solution_secondary difmap
_audit_creation_method SHELXL-97
_cell_angle_alpha 66.387(2)
_cell_angle_beta 74.955(3)
_cell_angle_gamma 61.162(3)
_cell_formula_units_Z 2
_cell_length_a 12.8011(19)
_cell_length_b 13.056(2)
_cell_length_c 15.255(2)
_cell_measurement_reflns_used 1699
_cell_measurement_temperature 293(2)
_cell_measurement_theta_max 47.849
_cell_measurement_theta_min 4.480
_cell_volume 2039.4(5)
_computing_cell_refinement 'Bruker SMART'
_computing_data_collection 'Bruker SMART'
_computing_data_reduction 'Bruker SHELXTL'
_computing_molecular_graphics 'Bruker SHELXTL'
_computing_publication_material 'Bruker SHELXTL'
_computing_structure_refinement 'SHELXL-97 (Sheldrick, 1997)'
_computing_structure_solution 'SHELXS-97 (Sheldrick, 1990)'
_diffrn_ambient_temperature 293(2)
_diffrn_measured_fraction_theta_full 0.978
_diffrn_measured_fraction_theta_max 0.978
_diffrn_measurement_device_type 'CCD area detector'
_diffrn_measurement_method 'phi and omega scans'
_diffrn_radiation_monochromator graphite
_diffrn_radiation_source 'fine-focus sealed tube'
_diffrn_radiation_type MoK\a
_diffrn_radiation_wavelength 0.71073
_diffrn_reflns_av_R_equivalents 0.0361
_diffrn_reflns_av_sigmaI/netI 0.0943
_diffrn_reflns_limit_h_max 8
_diffrn_reflns_limit_h_min -15
_diffrn_reflns_limit_k_max 13
_diffrn_reflns_limit_k_min -16
_diffrn_reflns_limit_l_max 17
_diffrn_reflns_limit_l_min -18
_diffrn_reflns_number 11039
_diffrn_reflns_theta_full 26.00
_diffrn_reflns_theta_max 26.00
_diffrn_reflns_theta_min 1.82
_exptl_absorpt_coefficient_mu 0.137
_exptl_absorpt_correction_T_max 1.00000
_exptl_absorpt_correction_T_min 0.40312
_exptl_absorpt_correction_type empirical
_exptl_absorpt_process_details sadabs
_exptl_crystal_colour green
_exptl_crystal_density_diffrn 1.117
_exptl_crystal_description prismatic
_exptl_crystal_F_000 741
_exptl_crystal_size_max 0.267
_exptl_crystal_size_mid 0.169
_exptl_crystal_size_min 0.113
_refine_diff_density_max 0.409
_refine_diff_density_min -0.328
_refine_diff_density_rms 0.050
_refine_ls_extinction_method none
_refine_ls_goodness_of_fit_ref 0.951
_refine_ls_hydrogen_treatment constr
_refine_ls_matrix_type full
_refine_ls_number_parameters 474
_refine_ls_number_reflns 7846
_refine_ls_number_restraints 63
_refine_ls_restrained_S_all 0.966
_refine_ls_R_factor_all 0.1256
_refine_ls_R_factor_gt 0.0620
_refine_ls_shift/su_max 0.009
_refine_ls_shift/su_mean 0.000
_refine_ls_structure_factor_coef Fsqd
_refine_ls_weighting_details 'calc w=1/[\s^2^(Fo^2^)+(0.0891P)^2^+0.0000P] where P=(Fo^2^+2Fc^2^)/3'
_refine_ls_weighting_scheme calc
_refine_ls_wR_factor_gt 0.1491
_refine_ls_wR_factor_ref 0.1797
_reflns_number_gt 4129
_reflns_number_total 7846
_reflns_threshold_expression >2sigma(I)
_cod_data_source_file ic4012668_si_002_4.cif
_cod_data_source_block cd211316
_cod_original_formula_sum 'C39.50 H56.50 Mg N3 O2 Si2'
_cod_database_code 4336419

loop_
_symmetry_equiv_pos_as_xyz
'x, y, z'
'-x, -y, -z'

loop_
_atom_site_label
_atom_site_type_symbol
_atom_site_fract_x
_atom_site_fract_y
_atom_site_fract_z
_atom_site_U_iso_or_equiv
_atom_site_adp_type
_atom_site_occupancy
_atom_site_symmetry_multiplicity
_atom_site_calc_flag
_atom_site_refinement_flags
_atom_site_disorder_assembly
_atom_site_disorder_group
Mg1 Mg 0.80711(9) 1.05079(9) 0.25913(7) 0.0417(3) Uani 1 1 d . . .
Si1 Si 0.96051(9) 1.17171(9) 0.08452(7) 0.0525(3) Uani 1 1 d . . .
Si2 Si 1.07765(9) 0.95976(9) 0.25733(7) 0.0529(3) Uani 1 1 d . . .
N1 N 0.6301(2) 1.1273(2) 0.22307(17) 0.0394(6) Uani 1 1 d . . .
N2 N 0.9815(3) 0.5203(2) 0.3106(2) 0.0527(8) Uani 1 1 d . . .
N3 N 0.9566(2) 1.0688(2) 0.19625(18) 0.0446(7) Uani 1 1 d . . .
O1 O 0.81160(18) 0.89070(18) 0.29860(15) 0.0467(6) Uani 1 1 d . . .
O2 O 0.74708(19) 1.1460(2) 0.35433(15) 0.0466(6) Uani 1 1 d . . .
C1 C 0.7634(3) 0.8551(3) 0.2573(2) 0.0393(8) Uani 1 1 d . . .
C2 C 0.8116(3) 0.7281(3) 0.2678(2) 0.0432(8) Uani 1 1 d . . .
C3 C 0.7627(3) 0.6898(3) 0.2235(2) 0.0467(8) Uani 1 1 d . . .
H3 H 0.7969 0.6062 0.2306 0.056 Uiso 1 1 calc R . .
C4 C 0.6642(3) 0.7696(3) 0.1680(2) 0.0445(8) Uani 1 1 d . A .
C5 C 0.6155(3) 0.8918(3) 0.1619(2) 0.0452(8) Uani 1 1 d . . .
H5 H 0.5481 0.9473 0.1280 0.054 Uiso 1 1 calc R . .
C6 C 0.6623(3) 0.9365(3) 0.2042(2) 0.0381(7) Uani 1 1 d . . .
C7 C 0.5980(3) 1.0648(3) 0.1962(2) 0.0412(8) Uani 1 1 d . . .
H7 H 0.5253 1.1078 0.1689 0.049 Uiso 1 1 calc R . .
C8 C 0.9141(3) 0.6370(3) 0.3304(3) 0.0569(10) Uani 1 1 d . . .
H8A H 0.9679 0.6740 0.3208 0.068 Uiso 1 1 calc R . .
H8B H 0.8827 0.6206 0.3972 0.068 Uiso 1 1 calc R . .
C9 C 0.6174(3) 0.7242(3) 0.1158(3) 0.0560(10) Uani 1 1 d . . .
C10 C 0.4832(19) 0.778(2) 0.1265(14) 0.081(5) Uani 0.50 1 d PU A 1
H10A H 0.4513 0.8669 0.1055 0.121 Uiso 0.50 1 calc PR A 1
H10B H 0.4564 0.7487 0.1926 0.121 Uiso 0.50 1 calc PR A 1
H10C H 0.4561 0.7541 0.0882 0.121 Uiso 0.50 1 calc PR A 1
C11 C 0.6597(15) 0.7705(13) 0.0056(12) 0.089(5) Uani 0.50 1 d PU A 1
H11A H 0.7456 0.7341 -0.0026 0.134 Uiso 0.50 1 calc PR A 1
H11B H 0.6296 0.8589 -0.0165 0.134 Uiso 0.50 1 calc PR A 1
H11C H 0.6296 0.7465 -0.0307 0.134 Uiso 0.50 1 calc PR A 1
C12 C 0.6643(16) 0.5851(16) 0.1482(13) 0.096(6) Uani 0.50 1 d PU A 1
H12A H 0.6188 0.5639 0.1229 0.144 Uiso 0.50 1 calc PR A 1
H12B H 0.6569 0.5533 0.2170 0.144 Uiso 0.50 1 calc PR A 1
H12C H 0.7470 0.5498 0.1251 0.144 Uiso 0.50 1 calc PR A 1
C10' C 0.490(2) 0.811(2) 0.0889(14) 0.088(6) Uani 0.50 1 d PU A 2
H10D H 0.4870 0.8888 0.0437 0.132 Uiso 0.50 1 calc PR A 2
H10E H 0.4384 0.8246 0.1454 0.132 Uiso 0.50 1 calc PR A 2
H10F H 0.4630 0.7751 0.0605 0.132 Uiso 0.50 1 calc PR A 2
C11' C 0.6988(15) 0.7019(14) 0.0300(12) 0.101(5) Uani 0.50 1 d PU A 2
H11D H 0.7062 0.7766 -0.0111 0.151 Uiso 0.50 1 calc PR A 2
H11E H 0.6670 0.6766 -0.0040 0.151 Uiso 0.50 1 calc PR A 2
H11F H 0.7762 0.6380 0.0496 0.151 Uiso 0.50 1 calc PR A 2
C12' C 0.6152(18) 0.5984(19) 0.1831(14) 0.114(7) Uani 0.50 1 d PU A 2
H12D H 0.5934 0.5655 0.1482 0.171 Uiso 0.50 1 calc PR A 2
H12E H 0.5578 0.6110 0.2370 0.171 Uiso 0.50 1 calc PR A 2
H12F H 0.6931 0.5413 0.2054 0.171 Uiso 0.50 1 calc PR A 2
C13 C 0.5456(3) 1.2541(3) 0.2127(2) 0.0378(7) Uani 1 1 d . . .
C14 C 0.5035(3) 1.3360(3) 0.1244(2) 0.0477(8) Uani 1 1 d . . .
H14 H 0.5290 1.3086 0.0716 0.057 Uiso 1 1 calc R . .
C15 C 0.4242(3) 1.4577(3) 0.1138(3) 0.0531(9) Uani 1 1 d . . .
H15 H 0.3953 1.5119 0.0545 0.064 Uiso 1 1 calc R . .
C16 C 0.3885(3) 1.4981(3) 0.1913(3) 0.0573(10) Uani 1 1 d . . .
H16 H 0.3366 1.5804 0.1842 0.069 Uiso 1 1 calc R . .
C17 C 0.4286(3) 1.4178(3) 0.2791(3) 0.0522(9) Uani 1 1 d . . .
H17 H 0.4026 1.4466 0.3312 0.063 Uiso 1 1 calc R . .
C18 C 0.5078(3) 1.2939(3) 0.2925(2) 0.0421(8) Uani 1 1 d . . .
C19 C 0.5357(3) 1.2085(3) 0.3915(2) 0.0428(8) Uani 1 1 d . . .
C20 C 0.4442(3) 1.1948(3) 0.4609(3) 0.0597(10) Uani 1 1 d . . .
H20 H 0.3656 1.2403 0.4443 0.072 Uiso 1 1 calc R . .
C21 C 0.4659(4) 1.1166(4) 0.5533(3) 0.0742(12) Uani 1 1 d . . .
H21 H 0.4024 1.1100 0.5979 0.089 Uiso 1 1 calc R . .
C22 C 0.5796(4) 1.0487(4) 0.5797(3) 0.0741(12) Uani 1 1 d . . .
H22 H 0.5941 0.9950 0.6422 0.089 Uiso 1 1 calc R . .
C23 C 0.6740(3) 1.0594(3) 0.5137(3) 0.0597(10) Uani 1 1 d . . .
H23 H 0.7521 1.0144 0.5314 0.072 Uiso 1 1 calc R . .
C24 C 0.6500(3) 1.1381(3) 0.4210(2) 0.0471(9) Uani 1 1 d . . .
C25 C 0.7845(4) 1.2337(4) 0.3528(3) 0.0779(13) Uani 1 1 d . . .
H25A H 0.7195 1.3148 0.3370 0.117 Uiso 1 1 calc R . .
H25B H 0.8508 1.2332 0.3055 0.117 Uiso 1 1 calc R . .
H25C H 0.8085 1.2121 0.4148 0.117 Uiso 1 1 calc R . .
C26 C 0.9773(4) 1.3057(4) 0.0849(3) 0.0887(14) Uani 1 1 d . . .
H26A H 0.9080 1.3529 0.1186 0.133 Uiso 1 1 calc R . .
H26B H 0.9851 1.3571 0.0200 0.133 Uiso 1 1 calc R . .
H26C H 1.0473 1.2761 0.1162 0.133 Uiso 1 1 calc R . .
C27 C 0.8160(3) 1.2398(4) 0.0318(3) 0.0762(13) Uani 1 1 d . . .
H27A H 0.7988 1.1745 0.0347 0.114 Uiso 1 1 calc R . .
H27B H 0.8217 1.2900 -0.0338 0.114 Uiso 1 1 calc R . .
H27C H 0.7530 1.2898 0.0675 0.114 Uiso 1 1 calc R . .
C28 C 1.0826(3) 1.1034(4) -0.0016(3) 0.0738(12) Uani 1 1 d . . .
H28A H 1.1574 1.0581 0.0271 0.111 Uiso 1 1 calc R . .
H28B H 1.0875 1.1684 -0.0592 0.111 Uiso 1 1 calc R . .
H28C H 1.0657 1.0487 -0.0169 0.111 Uiso 1 1 calc R . .
C29 C 1.0300(4) 0.9026(4) 0.3891(3) 0.0918(15) Uani 1 1 d . . .
H29A H 0.9991 0.9683 0.4156 0.138 Uiso 1 1 calc R . .
H29B H 1.0977 0.8343 0.4222 0.138 Uiso 1 1 calc R . .
H29C H 0.9691 0.8763 0.3965 0.138 Uiso 1 1 calc R . .
C30 C 1.1592(3) 0.8189(3) 0.2192(3) 0.0759(12) Uani 1 1 d . . .
H30A H 1.1045 0.7859 0.2239 0.114 Uiso 1 1 calc R . .
H30B H 1.2223 0.7579 0.2603 0.114 Uiso 1 1 calc R . .
H30C H 1.1925 0.8406 0.1541 0.114 Uiso 1 1 calc R . .
C31 C 1.1897(4) 1.0165(4) 0.2492(4) 0.0916(15) Uani 1 1 d . . .
H31A H 1.2187 1.0437 0.1833 0.137 Uiso 1 1 calc R . .
H31B H 1.2553 0.9508 0.2860 0.137 Uiso 1 1 calc R . .
H31C H 1.1527 1.0843 0.2740 0.137 Uiso 1 1 calc R . .
C32 C 1.0510(4) 0.4220(3) 0.3899(3) 0.0766(13) Uani 1 1 d . . .
H32A H 0.9984 0.4144 0.4484 0.092 Uiso 1 1 calc R . .
H32B H 1.1097 0.4428 0.3991 0.092 Uiso 1 1 calc R . .
C33 C 1.1143(5) 0.2996(4) 0.3706(4) 0.1031(18) Uani 1 1 d . . .
H33A H 1.1624 0.2361 0.4231 0.124 Uiso 1 1 calc R . .
H33B H 1.0556 0.2754 0.3663 0.124 Uiso 1 1 calc R . .
C34 C 1.1936(4) 0.3113(4) 0.2776(5) 0.1000(17) Uani 1 1 d . . .
H34A H 1.2594 0.3232 0.2854 0.120 Uiso 1 1 calc R . .
H34B H 1.2269 0.2356 0.2622 0.120 Uiso 1 1 calc R . .
C35 C 1.1236(4) 0.4191(4) 0.1963(4) 0.0950(16) Uani 1 1 d . . .
H35A H 1.1775 0.4307 0.1393 0.114 Uiso 1 1 calc R . .
H35B H 1.0655 0.4016 0.1820 0.114 Uiso 1 1 calc R . .
C36 C 1.0601(4) 0.5353(3) 0.2235(3) 0.0687(11) Uani 1 1 d . . .
H36A H 1.1188 0.5560 0.2329 0.082 Uiso 1 1 calc R . .
H36B H 1.0135 0.6031 0.1715 0.082 Uiso 1 1 calc R . .
C37 C 0.7245(11) 0.4745(14) 0.4814(10) 0.147(5) Uani 0.50 1 d PDU . .
H37A H 0.7797 0.4050 0.4604 0.220 Uiso 0.50 1 calc PR . .
H37B H 0.7451 0.4629 0.5419 0.220 Uiso 0.50 1 calc PR . .
H37C H 0.7283 0.5487 0.4347 0.220 Uiso 0.50 1 calc PR . .
C38 C 0.6159(10) 0.4840(14) 0.4910(8) 0.157(3) Uani 1 1 d DU . .
C39 C 0.5854(13) 0.3875(10) 0.5524(8) 0.180(4) Uani 1 1 d DU . .
H39 H 0.6423 0.3132 0.5876 0.216 Uiso 1 1 calc R . .
C40 C 0.4712(15) 0.4050(12) 0.5592(7) 0.187(4) Uani 1 1 d DU . .
H40 H 0.4503 0.3408 0.5986 0.224 Uiso 1 1 calc R . .

loop_
_atom_site_aniso_label
_atom_site_aniso_U_11
_atom_site_aniso_U_22
_atom_site_aniso_U_33
_atom_site_aniso_U_23
_atom_site_aniso_U_13
_atom_site_aniso_U_12
Mg1 0.0428(7) 0.0385(6) 0.0450(6) -0.0179(5) -0.0046(5) -0.0144(5)
Si1 0.0521(7) 0.0486(6) 0.0524(6) -0.0184(5) 0.0041(5) -0.0208(5)
Si2 0.0433(6) 0.0548(6) 0.0603(7) -0.0260(5) -0.0079(5) -0.0133(5)
N1 0.0456(17) 0.0344(14) 0.0369(15) -0.0136(12) -0.0036(12) -0.0145(13)
N2 0.0544(19) 0.0340(15) 0.065(2) -0.0143(14) -0.0198(16) -0.0093(14)
N3 0.0408(16) 0.0426(16) 0.0466(16) -0.0171(13) -0.0006(13) -0.0144(13)
O1 0.0484(14) 0.0389(12) 0.0549(14) -0.0173(11) -0.0146(11) -0.0136(11)
O2 0.0463(14) 0.0526(14) 0.0495(14) -0.0273(11) 0.0027(11) -0.0223(11)
C1 0.047(2) 0.0384(18) 0.0345(17) -0.0135(15) 0.0003(15) -0.0207(16)
C2 0.044(2) 0.0360(18) 0.0471(20) -0.0133(15) -0.0076(16) -0.0141(15)
C3 0.045(2) 0.0423(19) 0.057(2) -0.0217(17) -0.0036(17) -0.0179(16)
C4 0.044(2) 0.048(2) 0.047(2) -0.0203(16) -0.0024(16) -0.0198(17)
C5 0.044(2) 0.0431(19) 0.046(2) -0.0148(16) -0.0075(16) -0.0149(16)
C6 0.0415(19) 0.0339(17) 0.0389(18) -0.0121(14) -0.0060(15) -0.0146(15)
C7 0.043(2) 0.0407(18) 0.0363(18) -0.0107(15) -0.0060(14) -0.0149(15)
C8 0.065(3) 0.044(2) 0.060(2) -0.0188(18) -0.0198(19) -0.0129(18)
C9 0.051(2) 0.057(2) 0.069(3) -0.030(2) -0.009(2) -0.0214(19)
C10 0.052(7) 0.087(11) 0.125(14) -0.051(10) -0.008(9) -0.034(7)
C11 0.104(11) 0.117(10) 0.074(8) -0.044(8) -0.016(6) -0.053(9)
C12 0.117(12) 0.053(6) 0.142(14) -0.042(8) -0.054(10) -0.024(7)
C10' 0.096(11) 0.093(11) 0.107(13) -0.051(9) -0.037(10) -0.035(8)
C11' 0.110(11) 0.150(13) 0.104(11) -0.089(11) 0.025(8) -0.081(10)
C12' 0.162(17) 0.114(12) 0.125(12) -0.031(9) -0.033(10) -0.099(12)
C13 0.0370(19) 0.0300(16) 0.0433(18) -0.0118(14) -0.0060(15) -0.0107(14)
C14 0.051(2) 0.043(2) 0.045(2) -0.0135(16) -0.0054(16) -0.0171(17)
C15 0.047(2) 0.0370(19) 0.055(2) -0.0035(17) -0.0105(17) -0.0085(16)
C16 0.047(2) 0.0353(19) 0.077(3) -0.019(2) -0.003(2) -0.0074(16)
C17 0.056(2) 0.044(2) 0.057(2) -0.0267(18) 0.0000(18) -0.0159(18)
C18 0.0393(19) 0.0390(18) 0.0444(19) -0.0158(15) -0.0017(15) -0.0132(15)
C19 0.041(2) 0.0430(19) 0.0400(19) -0.0186(15) 0.0000(16) -0.0123(16)
C20 0.052(2) 0.064(2) 0.051(2) -0.021(2) 0.0023(19) -0.0173(19)
C21 0.071(3) 0.091(3) 0.048(2) -0.018(2) 0.011(2) -0.037(3)
C22 0.080(3) 0.078(3) 0.045(2) -0.009(2) -0.003(2) -0.028(3)
C23 0.061(3) 0.059(2) 0.047(2) -0.0147(19) -0.010(2) -0.016(2)
C24 0.051(2) 0.048(2) 0.044(2) -0.0217(17) -0.0001(17) -0.0186(18)
C25 0.088(3) 0.082(3) 0.091(3) -0.047(3) 0.013(3) -0.052(3)
C26 0.117(4) 0.066(3) 0.093(3) -0.030(3) 0.004(3) -0.049(3)
C27 0.064(3) 0.082(3) 0.055(2) -0.008(2) -0.004(2) -0.022(2)
C28 0.069(3) 0.074(3) 0.068(3) -0.023(2) 0.010(2) -0.030(2)
C29 0.082(3) 0.095(3) 0.061(3) -0.018(2) -0.022(2) -0.008(3)
C30 0.065(3) 0.059(3) 0.095(3) -0.037(2) -0.011(2) -0.009(2)
C31 0.071(3) 0.093(3) 0.128(4) -0.038(3) -0.034(3) -0.033(3)
C32 0.074(3) 0.046(2) 0.089(3) -0.004(2) -0.029(2) -0.014(2)
C33 0.087(4) 0.043(3) 0.157(5) -0.007(3) -0.037(4) -0.019(2)
C34 0.078(4) 0.057(3) 0.169(6) -0.053(3) -0.027(4) -0.011(3)
C35 0.072(3) 0.097(4) 0.124(4) -0.068(3) -0.022(3) -0.010(3)
C36 0.066(3) 0.058(2) 0.073(3) -0.024(2) -0.013(2) -0.013(2)
C37 0.120(10) 0.186(12) 0.145(11) -0.085(9) 0.022(9) -0.064(9)
C38 0.220(9) 0.162(7) 0.120(6) -0.093(6) -0.005(7) -0.072(8)
C39 0.273(12) 0.150(8) 0.127(7) -0.080(6) -0.008(8) -0.074(9)
C40 0.294(12) 0.155(9) 0.129(7) -0.078(7) -0.014(9) -0.086(9)

loop_
_atom_type_symbol
_atom_type_description
_atom_type_scat_dispersion_real
_atom_type_scat_dispersion_imag
_atom_type_scat_source
C C 0.0033 0.0016 'International Tables Vol C Tables 4.2.6.8 and 6.1.1.4'
H H 0.0000 0.0000 'International Tables Vol C Tables 4.2.6.8 and 6.1.1.4'
N N 0.0061 0.0033 'International Tables Vol C Tables 4.2.6.8 and 6.1.1.4'
O O 0.0106 0.0060 'International Tables Vol C Tables 4.2.6.8 and 6.1.1.4'
Mg Mg 0.0486 0.0363 'International Tables Vol C Tables 4.2.6.8 and 6.1.1.4'
Si Si 0.0817 0.0704 'International Tables Vol C Tables 4.2.6.8 and 6.1.1.4'

loop_
_geom_angle_atom_site_label_1
_geom_angle_atom_site_label_2
_geom_angle_atom_site_label_3
_geom_angle
_geom_angle_site_symmetry_1
_geom_angle_site_symmetry_3
O1 Mg1 N3 117.35(11) . .
O1 Mg1 O2 120.40(11) . .
N3 Mg1 O2 103.37(11) . .
O1 Mg1 N1 88.55(10) . .
N3 Mg1 N1 136.79(11) . .
O2 Mg1 N1 89.76(10) . .
O1 Mg1 Si2 95.70(7) . .
N3 Mg1 Si2 30.45(8) . .
O2 Mg1 Si2 99.67(7) . .
N1 Mg1 Si2 165.77(8) . .
O1 Mg1 Si1 128.91(8) . .
N3 Mg1 Si1 26.89(8) . .
O2 Mg1 Si1 107.30(8) . .
N1 Mg1 Si1 109.91(8) . .
Si2 Mg1 Si1 57.17(3) . .
N3 Si1 C27 109.57(16) . .
N3 Si1 C26 113.14(17) . .
C27 Si1 C26 105.4(2) . .
N3 Si1 C28 114.18(16) . .
C27 Si1 C28 107.34(18) . .
C26 Si1 C28 106.7(2) . .
N3 Si1 Mg1 31.81(9) . .
C27 Si1 Mg1 78.03(13) . .
C26 Si1 Mg1 119.79(15) . .
C28 Si1 Mg1 130.16(14) . .
N3 Si2 C31 113.67(17) . .
N3 Si2 C30 113.62(16) . .
C31 Si2 C30 107.1(2) . .
N3 Si2 C29 109.92(16) . .
C31 Si2 C29 106.6(2) . .
C30 Si2 C29 105.4(2) . .
N3 Si2 Mg1 36.54(9) . .
C31 Si2 Mg1 140.78(14) . .
C30 Si2 Mg1 109.47(14) . .
C29 Si2 Mg1 76.90(14) . .
C7 N1 C13 116.4(3) . .
C7 N1 Mg1 119.6(2) . .
C13 N1 Mg1 123.4(2) . .
C36 N2 C32 109.9(3) . .
C36 N2 C8 110.0(3) . .
C32 N2 C8 111.8(3) . .
Si2 N3 Si1 125.10(16) . .
Si2 N3 Mg1 113.02(14) . .
Si1 N3 Mg1 121.30(14) . .
C1 O1 Mg1 126.34(19) . .
C24 O2 C25 114.9(3) . .
C24 O2 Mg1 118.53(18) . .
C25 O2 Mg1 126.1(2) . .
O1 C1 C6 123.4(3) . .
O1 C1 C2 119.3(3) . .
C6 C1 C2 117.3(3) . .
C3 C2 C1 119.8(3) . .
C3 C2 C8 121.4(3) . .
C1 C2 C8 118.7(3) . .
C2 C3 C4 123.9(3) . .
C2 C3 H3 118.1 . .
C4 C3 H3 118.1 . .
C5 C4 C3 115.5(3) . .
C5 C4 C9 122.5(3) . .
C3 C4 C9 122.0(3) . .
C4 C5 C6 123.2(3) . .
C4 C5 H5 118.4 . .
C6 C5 H5 118.4 . .
C5 C6 C1 120.2(3) . .
C5 C6 C7 116.9(3) . .
C1 C6 C7 122.8(3) . .
N1 C7 C6 127.1(3) . .
N1 C7 H7 116.5 . .
C6 C7 H7 116.5 . .
N2 C8 C2 113.2(3) . .
N2 C8 H8A 108.9 . .
C2 C8 H8A 108.9 . .
N2 C8 H8B 108.9 . .
C2 C8 H8B 108.9 . .
H8A C8 H8B 107.7 . .
C11' C9 C10 128.3(11) . .
C11' C9 C12 81.4(9) . .
C10 C9 C12 107.9(12) . .
C11' C9 C4 110.0(8) . .
C10 C9 C4 111.4(10) . .
C12 C9 C4 114.1(9) . .
C11' C9 C10' 110.8(11) . .
C10 C9 C10' 22.0(13) . .
C12 C9 C10' 122.5(13) . .
C4 C9 C10' 113.2(10) . .
C11' C9 C12' 107.3(9) . .
C10 C9 C12' 86.8(11) . .
C12 C9 C12' 26.7(10) . .
C4 C9 C12' 109.3(9) . .
C10' C9 C12' 106.1(12) . .
C11' C9 C11 28.7(7) . .
C10 C9 C11 108.5(10) . .
C12 C9 C11 108.3(9) . .
C4 C9 C11 106.5(7) . .
C10' C9 C11 87.6(10) . .
C12' C9 C11 132.1(10) . .
C9 C10 H10A 109.5 . .
C9 C10 H10B 109.5 . .
C9 C10 H10C 109.5 . .
C9 C11 H11A 109.5 . .
C9 C11 H11B 109.5 . .
C9 C11 H11C 109.5 . .
C9 C12 H12A 109.5 . .
C9 C12 H12B 109.5 . .
C9 C12 H12C 109.5 . .
C9 C10' H10D 109.5 . .
C9 C10' H10E 109.5 . .
H10D C10' H10E 109.5 . .
C9 C10' H10F 109.5 . .
H10D C10' H10F 109.5 . .
H10E C10' H10F 109.5 . .
C9 C11' H11D 109.5 . .
C9 C11' H11E 109.5 . .
H11D C11' H11E 109.5 . .
C9 C11' H11F 109.5 . .
H11D C11' H11F 109.5 . .
H11E C11' H11F 109.5 . .
C9 C12' H12D 109.5 . .
C9 C12' H12E 109.5 . .
H12D C12' H12E 109.5 . .
C9 C12' H12F 109.5 . .
H12D C12' H12F 109.5 . .
H12E C12' H12F 109.5 . .
C14 C13 C18 120.1(3) . .
C14 C13 N1 120.5(3) . .
C18 C13 N1 119.3(3) . .
C15 C14 C13 120.8(3) . .
C15 C14 H14 119.6 . .
C13 C14 H14 119.6 . .
C16 C15 C14 119.4(3) . .
C16 C15 H15 120.3 . .
C14 C15 H15 120.3 . .
C17 C16 C15 120.3(3) . .
C17 C16 H16 119.8 . .
C15 C16 H16 119.8 . .
C16 C17 C18 121.7(3) . .
C16 C17 H17 119.2 . .
C18 C17 H17 119.2 . .
C13 C18 C17 117.6(3) . .
C13 C18 C19 123.1(3) . .
C17 C18 C19 118.8(3) . .
C24 C19 C20 115.8(3) . .
C24 C19 C18 123.9(3) . .
C20 C19 C18 120.2(3) . .
C21 C20 C19 122.2(4) . .
C21 C20 H20 118.9 . .
C19 C20 H20 118.9 . .
C22 C21 C20 120.2(4) . .
C22 C21 H21 119.9 . .
C20 C21 H21 119.9 . .
C21 C22 C23 119.9(4) . .
C21 C22 H22 120.0 . .
C23 C22 H22 120.0 . .
C24 C23 C22 118.8(4) . .
C24 C23 H23 120.6 . .
C22 C23 H23 120.6 . .
C19 C24 C23 123.0(3) . .
C19 C24 O2 119.0(3) . .
C23 C24 O2 118.1(3) . .
O2 C25 H25A 109.5 . .
O2 C25 H25B 109.5 . .
H25A C25 H25B 109.5 . .
O2 C25 H25C 109.5 . .
H25A C25 H25C 109.5 . .
H25B C25 H25C 109.5 . .
Si1 C26 H26A 109.5 . .
Si1 C26 H26B 109.5 . .
H26A C26 H26B 109.5 . .
Si1 C26 H26C 109.5 . .
H26A C26 H26C 109.5 . .
H26B C26 H26C 109.5 . .
Si1 C27 H27A 109.5 . .
Si1 C27 H27B 109.5 . .
H27A C27 H27B 109.5 . .
Si1 C27 H27C 109.5 . .
H27A C27 H27C 109.5 . .
H27B C27 H27C 109.5 . .
Si1 C28 H28A 109.5 . .
Si1 C28 H28B 109.5 . .
H28A C28 H28B 109.5 . .
Si1 C28 H28C 109.5 . .
H28A C28 H28C 109.5 . .
H28B C28 H28C 109.5 . .
Si2 C29 H29A 109.5 . .
Si2 C29 H29B 109.5 . .
H29A C29 H29B 109.5 . .
Si2 C29 H29C 109.5 . .
H29A C29 H29C 109.5 . .
H29B C29 H29C 109.5 . .
Si2 C30 H30A 109.5 . .
Si2 C30 H30B 109.5 . .
H30A C30 H30B 109.5 . .
Si2 C30 H30C 109.5 . .
H30A C30 H30C 109.5 . .
H30B C30 H30C 109.5 . .
Si2 C31 H31A 109.5 . .
Si2 C31 H31B 109.5 . .
H31A C31 H31B 109.5 . .
Si2 C31 H31C 109.5 . .
H31A C31 H31C 109.5 . .
H31B C31 H31C 109.5 . .
N2 C32 C33 111.0(4) . .
N2 C32 H32A 109.4 . .
C33 C32 H32A 109.4 . .
N2 C32 H32B 109.4 . .
C33 C32 H32B 109.4 . .
H32A C32 H32B 108.0 . .
C34 C33 C32 110.0(4) . .
C34 C33 H33A 109.7 . .
C32 C33 H33A 109.7 . .
C34 C33 H33B 109.7 . .
C32 C33 H33B 109.7 . .
H33A C33 H33B 108.2 . .
C35 C34 C33 110.9(4) . .
C35 C34 H34A 109.5 . .
C33 C34 H34A 109.5 . .
C35 C34 H34B 109.5 . .
C33 C34 H34B 109.5 . .
H34A C34 H34B 108.1 . .
C36 C35 C34 110.2(4) . .
C36 C35 H35A 109.6 . .
C34 C35 H35A 109.6 . .
C36 C35 H35B 109.6 . .
C34 C35 H35B 109.6 . .
H35A C35 H35B 108.1 . .
N2 C36 C35 111.4(4) . .
N2 C36 H36A 109.4 . .
C35 C36 H36A 109.4 . .
N2 C36 H36B 109.4 . .
C35 C36 H36B 109.4 . .
H36A C36 H36B 108.0 . .
C38 C37 H37A 109.5 . .
C38 C37 H37B 109.5 . .
H37A C37 H37B 109.5 . .
C38 C37 H37C 109.5 . .
H37A C37 H37C 109.5 . .
H37B C37 H37C 109.5 . .
C37 C38 C40 118.3(16) . 2_666
C37 C38 C39 121.9(17) . .
C40 C38 C39 119.8(10) 2_666 .
C40 C39 C38 118.3(12) . .
C40 C39 H39 120.9 . .
C38 C39 H39 120.9 . .
C39 C40 C38 121.9(12) . 2_666
C39 C40 H40 119.0 . .
C38 C40 H40 119.0 2_666 .

loop_
_geom_bond_atom_site_label_1
_geom_bond_atom_site_label_2
_geom_bond_distance
_geom_bond_site_symmetry_2
Mg1 O1 1.905(2) .
Mg1 N3 1.985(3) .
Mg1 O2 2.047(2) .
Mg1 N1 2.111(3) .
Mg1 Si2 3.0681(15) .
Mg1 Si1 3.2171(15) .
Si1 N3 1.703(3) .
Si1 C27 1.863(4) .
Si1 C26 1.864(4) .
Si1 C28 1.869(4) .
Si2 N3 1.689(3) .
Si2 C31 1.866(4) .
Si2 C30 1.871(4) .
Si2 C29 1.889(4) .
N1 C7 1.297(4) .
N1 C13 1.445(3) .
N2 C36 1.450(5) .
N2 C32 1.454(4) .
N2 C8 1.457(4) .
O1 C1 1.306(3) .
O2 C24 1.404(4) .
O2 C25 1.429(4) .
C1 C6 1.410(4) .
C1 C2 1.417(4) .
C2 C3 1.375(4) .
C2 C8 1.511(4) .
C3 C4 1.404(4) .
C3 H3 0.9300 .
C4 C5 1.376(4) .
C4 C9 1.520(5) .
C5 C6 1.399(4) .
C5 H5 0.9300 .
C6 C7 1.434(4) .
C7 H7 0.9300 .
C8 H8A 0.9700 .
C8 H8B 0.9700 .
C9 C11' 1.479(16) .
C9 C10 1.50(2) .
C9 C12 1.512(18) .
C9 C10' 1.52(2) .
C9 C12' 1.56(2) .
C9 C11 1.585(17) .
C10 H10A 0.9600 .
C10 H10B 0.9600 .
C10 H10C 0.9600 .
C11 H11A 0.9600 .
C11 H11B 0.9600 .
C11 H11C 0.9600 .
C12 H12A 0.9600 .
C12 H12B 0.9600 .
C12 H12C 0.9600 .
C10' H10D 0.9600 .
C10' H10E 0.9600 .
C10' H10F 0.9600 .
C11' H11D 0.9600 .
C11' H11E 0.9600 .
C11' H11F 0.9600 .
C12' H12D 0.9600 .
C12' H12E 0.9600 .
C12' H12F 0.9600 .
C13 C14 1.384(4) .
C13 C18 1.394(4) .
C14 C15 1.381(4) .
C14 H14 0.9300 .
C15 C16 1.367(5) .
C15 H15 0.9300 .
C16 C17 1.367(5) .
C16 H16 0.9300 .
C17 C18 1.396(4) .
C17 H17 0.9300 .
C18 C19 1.482(4) .
C19 C24 1.380(4) .
C19 C20 1.390(5) .
C20 C21 1.372(5) .
C20 H20 0.9300 .
C21 C22 1.357(5) .
C21 H21 0.9300 .
C22 C23 1.382(5) .
C22 H22 0.9300 .
C23 C24 1.381(4) .
C23 H23 0.9300 .
C25 H25A 0.9600 .
C25 H25B 0.9600 .
C25 H25C 0.9600 .
C26 H26A 0.9600 .
C26 H26B 0.9600 .
C26 H26C 0.9600 .
C27 H27A 0.9600 .
C27 H27B 0.9600 .
C27 H27C 0.9600 .
C28 H28A 0.9600 .
C28 H28B 0.9600 .
C28 H28C 0.9600 .
C29 H29A 0.9600 .
C29 H29B 0.9600 .
C29 H29C 0.9600 .
C30 H30A 0.9600 .
C30 H30B 0.9600 .
C30 H30C 0.9600 .
C31 H31A 0.9600 .
C31 H31B 0.9600 .
C31 H31C 0.9600 .
C32 C33 1.517(5) .
C32 H32A 0.9700 .
C32 H32B 0.9700 .
C33 C34 1.514(7) .
C33 H33A 0.9700 .
C33 H33B 0.9700 .
C34 C35 1.511(6) .
C34 H34A 0.9700 .
C34 H34B 0.9700 .
C35 C36 1.508(5) .
C35 H35A 0.9700 .
C35 H35B 0.9700 .
C36 H36A 0.9700 .
C36 H36B 0.9700 .
C37 C38 1.308(11) .
C37 H37A 0.9600 .
C37 H37B 0.9600 .
C37 H37C 0.9600 .
C38 C40 1.388(12) 2_666
C38 C39 1.400(11) .
C39 C40 1.348(11) .
C39 H39 0.9300 .
C40 C38 1.388(12) 2_666
C40 H40 0.9300 .

loop_
_geom_torsion_atom_site_label_1
_geom_torsion_atom_site_label_2
_geom_torsion_atom_site_label_3
_geom_torsion_atom_site_label_4
_geom_torsion
_geom_torsion_site_symmetry_1
_geom_torsion_site_symmetry_4
O1 Mg1 Si1 N3 -73.35(19) . .
O2 Mg1 Si1 N3 85.49(18) . .
N1 Mg1 Si1 N3 -178.30(19) . .
Si2 Mg1 Si1 N3 -5.00(16) . .
O1 Mg1 Si1 C27 99.24(17) . .
N3 Mg1 Si1 C27 172.6(2) . .
O2 Mg1 Si1 C27 -101.91(16) . .
N1 Mg1 Si1 C27 -5.70(16) . .
Si2 Mg1 Si1 C27 167.60(14) . .
O1 Mg1 Si1 C26 -159.7(2) . .
N3 Mg1 Si1 C26 -86.3(2) . .
O2 Mg1 Si1 C26 -0.8(2) . .
N1 Mg1 Si1 C26 95.4(2) . .
Si2 Mg1 Si1 C26 -91.33(18) . .
O1 Mg1 Si1 C28 -3.5(2) . .
N3 Mg1 Si1 C28 69.9(2) . .
O2 Mg1 Si1 C28 155.39(19) . .
N1 Mg1 Si1 C28 -108.40(19) . .
Si2 Mg1 Si1 C28 64.90(18) . .
O1 Mg1 Si2 N3 137.83(17) . .
O2 Mg1 Si2 N3 -99.96(17) . .
N1 Mg1 Si2 N3 30.9(4) . .
Si1 Mg1 Si2 N3 4.46(15) . .
O1 Mg1 Si2 C31 -168.1(3) . .
N3 Mg1 Si2 C31 54.0(3) . .
O2 Mg1 Si2 C31 -45.9(3) . .
N1 Mg1 Si2 C31 85.0(4) . .
Si1 Mg1 Si2 C31 58.5(3) . .
O1 Mg1 Si2 C30 34.15(17) . .
N3 Mg1 Si2 C30 -103.7(2) . .
O2 Mg1 Si2 C30 156.35(16) . .
N1 Mg1 Si2 C30 -72.7(4) . .
Si1 Mg1 Si2 C30 -99.23(15) . .
O1 Mg1 Si2 C29 -67.78(17) . .
N3 Mg1 Si2 C29 154.4(2) . .
O2 Mg1 Si2 C29 54.42(17) . .
N1 Mg1 Si2 C29 -174.7(4) . .
Si1 Mg1 Si2 C29 158.84(16) . .
O1 Mg1 N1 C7 -29.3(2) . .
N3 Mg1 N1 C7 100.8(3) . .
O2 Mg1 N1 C7 -149.8(2) . .
Si2 Mg1 N1 C7 78.4(4) . .
Si1 Mg1 N1 C7 101.9(2) . .
O1 Mg1 N1 C13 160.1(2) . .
N3 Mg1 N1 C13 -69.8(3) . .
O2 Mg1 N1 C13 39.7(2) . .
Si2 Mg1 N1 C13 -92.2(4) . .
Si1 Mg1 N1 C13 -68.7(2) . .
C31 Si2 N3 Si1 42.6(3) . .
C30 Si2 N3 Si1 -80.1(2) . .
C29 Si2 N3 Si1 162.1(2) . .
Mg1 Si2 N3 Si1 -171.3(3) . .
C31 Si2 N3 Mg1 -146.0(2) . .
C30 Si2 N3 Mg1 91.2(2) . .
C29 Si2 N3 Mg1 -26.6(2) . .
C27 Si1 N3 Si2 163.0(2) . .
C26 Si1 N3 Si2 -79.7(2) . .
C28 Si1 N3 Si2 42.5(3) . .
Mg1 Si1 N3 Si2 170.6(3) . .
C27 Si1 N3 Mg1 -7.7(2) . .
C26 Si1 N3 Mg1 109.6(2) . .
C28 Si1 N3 Mg1 -128.1(2) . .
O1 Mg1 N3 Si2 -48.76(18) . .
O2 Mg1 N3 Si2 86.35(15) . .
N1 Mg1 N3 Si2 -169.36(13) . .
Si1 Mg1 N3 Si2 -171.7(3) . .
O1 Mg1 N3 Si1 122.93(15) . .
O2 Mg1 N3 Si1 -101.95(16) . .
N1 Mg1 N3 Si1 2.3(3) . .
Si2 Mg1 N3 Si1 171.7(3) . .
N3 Mg1 O1 C1 -106.2(3) . .
O2 Mg1 O1 C1 126.5(2) . .
N1 Mg1 O1 C1 37.7(2) . .
Si2 Mg1 O1 C1 -128.7(2) . .
Si1 Mg1 O1 C1 -77.0(3) . .
O1 Mg1 O2 C24 -38.0(3) . .
N3 Mg1 O2 C24 -171.4(2) . .
N1 Mg1 O2 C24 50.2(2) . .
Si2 Mg1 O2 C24 -140.6(2) . .
Si1 Mg1 O2 C24 161.0(2) . .
O1 Mg1 O2 C25 150.3(3) . .
N3 Mg1 O2 C25 17.0(3) . .
N1 Mg1 O2 C25 -121.5(3) . .
Si2 Mg1 O2 C25 47.8(3) . .
Si1 Mg1 O2 C25 -10.7(3) . .
Mg1 O1 C1 C6 -27.4(4) . .
Mg1 O1 C1 C2 154.6(2) . .
O1 C1 C2 C3 -179.1(3) . .
C6 C1 C2 C3 2.8(5) . .
O1 C1 C2 C8 2.7(5) . .
C6 C1 C2 C8 -175.5(3) . .
C1 C2 C3 C4 -1.1(5) . .
C8 C2 C3 C4 177.1(3) . .
C2 C3 C4 C5 -1.5(5) . .
C2 C3 C4 C9 176.6(3) . .
C3 C4 C5 C6 2.5(5) . .
C9 C4 C5 C6 -175.6(3) . .
C4 C5 C6 C1 -0.8(5) . .
C4 C5 C6 C7 -176.6(3) . .
O1 C1 C6 C5 -180.0(3) . .
C2 C1 C6 C5 -1.9(4) . .
O1 C1 C6 C7 -4.4(5) . .
C2 C1 C6 C7 173.6(3) . .
C13 N1 C7 C6 -176.2(3) . .
Mg1 N1 C7 C6 12.6(4) . .
C5 C6 C7 N1 -174.1(3) . .
C1 C6 C7 N1 10.3(5) . .
C36 N2 C8 C2 77.0(4) . .
C32 N2 C8 C2 -160.7(3) . .
C3 C2 C8 N2 21.5(5) . .
C1 C2 C8 N2 -160.3(3) . .
C5 C4 C9 C11' 103.2(7) . .
C3 C4 C9 C11' -74.8(7) . .
C5 C4 C9 C10 -45.0(9) . .
C3 C4 C9 C10 137.0(9) . .
C5 C4 C9 C12 -167.5(8) . .
C3 C4 C9 C12 14.5(9) . .
C5 C4 C9 C10' -21.3(9) . .
C3 C4 C9 C10' 160.7(9) . .
C5 C4 C9 C12' -139.3(8) . .
C3 C4 C9 C12' 42.8(8) . .
C5 C4 C9 C11 73.1(7) . .
C3 C4 C9 C11 -104.8(6) . .
C7 N1 C13 C14 -56.1(4) . .
Mg1 N1 C13 C14 114.7(3) . .
C7 N1 C13 C18 124.7(3) . .
Mg1 N1 C13 C18 -64.5(3) . .
C18 C13 C14 C15 0.2(5) . .
N1 C13 C14 C15 -179.0(3) . .
C13 C14 C15 C16 1.1(5) . .
C14 C15 C16 C17 -1.6(5) . .
C15 C16 C17 C18 0.9(6) . .
C14 C13 C18 C17 -0.9(5) . .
N1 C13 C18 C17 178.3(3) . .
C14 C13 C18 C19 171.5(3) . .
N1 C13 C18 C19 -9.4(5) . .
C16 C17 C18 C13 0.4(5) . .
C16 C17 C18 C19 -172.3(3) . .
C13 C18 C19 C24 63.8(5) . .
C17 C18 C19 C24 -123.9(4) . .
C13 C18 C19 C20 -115.8(4) . .
C17 C18 C19 C20 56.5(4) . .
C24 C19 C20 C21 0.2(5) . .
C18 C19 C20 C21 179.7(3) . .
C19 C20 C21 C22 -0.2(6) . .
C20 C21 C22 C23 0.7(7) . .
C21 C22 C23 C24 -1.1(6) . .
C20 C19 C24 C23 -0.6(5) . .
C18 C19 C24 C23 179.8(3) . .
C20 C19 C24 O2 179.2(3) . .
C18 C19 C24 O2 -0.4(5) . .
C22 C23 C24 C19 1.1(5) . .
C22 C23 C24 O2 -178.7(3) . .
C25 O2 C24 C19 93.5(4) . .
Mg1 O2 C24 C19 -79.1(3) . .
C25 O2 C24 C23 -86.7(4) . .
Mg1 O2 C24 C23 100.8(3) . .
C36 N2 C32 C33 -61.1(4) . .
C8 N2 C32 C33 176.4(3) . .
N2 C32 C33 C34 57.2(5) . .
C32 C33 C34 C35 -53.0(5) . .
C33 C34 C35 C36 53.0(5) . .
C32 N2 C36 C35 61.2(4) . .
C8 N2 C36 C35 -175.3(3) . .
C34 C35 C36 N2 -57.2(5) . .
C37 C38 C39 C40 179.3(11) . .
C40 C38 C39 C40 1.4(15) 2_666 .
C38 C39 C40 C38 -1.5(16) . 2_666
